data_1566036
loop_
_publ_author_name
'Fang, Penglin'
'Tang, Wenyue'
'Shen, Yaoguo'
'Hong, Jinquan'
'Li, Yongming'
'Jia, Junrong'

_publ_section_title
;
 Crystal Structure and Theoretical Analysis of Cs2Ca3(SO4)4
;
_journal_issue 2
_journal_name_full Crystals
_journal_page_first 126
_journal_paper_doi 10.3390/cryst12020126
_journal_volume 12
_journal_year 2022
_chemical_formula_sum 'Ca3 Cs2 O16 S4'
_chemical_formula_weight 770.30
_space_group_IT_number 14
_space_group_name_Hall '-P 2ybc'
_space_group_name_H-M_alt 'P 1 21/c 1'
_symmetry_cell_setting monoclinic
_symmetry_space_group_name_H-M 'P 1 21/c 1'
_atom_sites_solution_primary direct
_atom_sites_solution_secondary difmap
_audit_creation_method SHELXL-97
_cell_angle_alpha 90.00
_cell_angle_beta 118.365(3)
_cell_angle_gamma 90.00
_cell_formula_units_Z 2
_cell_length_a 9.9153(8)
_cell_length_b 9.3760(6)
_cell_length_c 9.8044(9)
_cell_measurement_reflns_used 4299
_cell_measurement_temperature 299(2)
_cell_measurement_theta_max 27.45
_cell_measurement_theta_min 2.33
_cell_volume 802.04(11)
_computing_cell_refinement 'Bruker SAINT'
_computing_data_collection 'Bruker APEX2'
_computing_data_reduction 'Bruker SAINT'
_computing_structure_refinement 'SHELXL-97 (Sheldrick, 1997)'
_computing_structure_solution 'SHELXS-97 (Sheldrick, 1990)'
_diffrn_ambient_temperature 299(2)
_diffrn_measured_fraction_theta_full 0.995
_diffrn_measured_fraction_theta_max 0.995
_diffrn_measurement_device_type 'Bruker APEX-II CCD'
_diffrn_measurement_method '\f and \w scans'
_diffrn_radiation_monochromator graphite
_diffrn_radiation_source 'fine-focus sealed tube'
_diffrn_radiation_type MoK\a
_diffrn_radiation_wavelength 0.71073
_diffrn_reflns_av_R_equivalents 0.0506
_diffrn_reflns_av_sigmaI/netI 0.0359
_diffrn_reflns_limit_h_max 12
_diffrn_reflns_limit_h_min -12
_diffrn_reflns_limit_k_max 11
_diffrn_reflns_limit_k_min -11
_diffrn_reflns_limit_l_max 12
_diffrn_reflns_limit_l_min -12
_diffrn_reflns_number 9439
_diffrn_reflns_theta_full 26.37
_diffrn_reflns_theta_max 26.37
_diffrn_reflns_theta_min 3.19
_exptl_absorpt_coefficient_mu 6.104
_exptl_absorpt_correction_T_max 0.7109
_exptl_absorpt_correction_T_min 0.6409
_exptl_absorpt_correction_type multi-scan
_exptl_crystal_colour colourless
_exptl_crystal_density_diffrn 3.190
_exptl_crystal_density_method 'not measured'
_exptl_crystal_description block
_exptl_crystal_F_000 724
_exptl_crystal_size_max 0.08
_exptl_crystal_size_mid 0.06
_exptl_crystal_size_min 0.06
_refine_diff_density_max 0.860
_refine_diff_density_min -1.163
_refine_diff_density_rms 0.215
_refine_ls_extinction_method none
_refine_ls_goodness_of_fit_ref 1.246
_refine_ls_matrix_type full
_refine_ls_number_parameters 115
_refine_ls_number_reflns 1635
_refine_ls_number_restraints 0
_refine_ls_restrained_S_all 1.246
_refine_ls_R_factor_all 0.0521
_refine_ls_R_factor_gt 0.0438
_refine_ls_shift/su_max 0.001
_refine_ls_shift/su_mean 0.000
_refine_ls_structure_factor_coef Fsqd
_refine_ls_weighting_details 'calc w=1/[\s^2^(Fo^2^)+(0.0216P)^2^+4.9111P] where P=(Fo^2^+2Fc^2^)/3'
_refine_ls_weighting_scheme calc
_refine_ls_wR_factor_gt 0.0832
_refine_ls_wR_factor_ref 0.0864
_reflns_number_gt 1435
_reflns_number_total 1635
_reflns_threshold_expression >2sigma(I)
_cod_data_source_file Cs2Ca3SO44.cif
_cod_data_source_block mo_61704ccso_0ma-xt-solution
_cod_depositor_comments
;
The following automatic conversions were performed:

data item '_exptl_absorpt_correction_type' value 'Multi Scan' was
changed to 'multi-scan' in accordance with the built-in table derived
from the CIF Core dictionary named 'cif_core.dic' version 2.4.5 last
updated on 2014-11-21.

data item '_symmetry_cell_setting' value 'Monoclinic' was changed to
'monoclinic' in accordance with the built-in table derived from the
CIF Core dictionary named 'cif_core.dic' version 2.4.5 last updated
on 2014-11-21.

Automatic conversion script
Id: cif_fix_values 8738 2021-04-28 16:35:53Z antanas 
;
_cod_original_sg_symbol_H-M P2(1)/c
_cod_original_formula_sum 'Cs2 Ca3 S4 O16'
_cod_database_code 1566036

loop_
_symmetry_equiv_pos_as_xyz
'x, y, z'
'-x, y+1/2, -z+1/2'
'-x, -y, -z'
'x, -y-1/2, z-1/2'

loop_
_atom_site_label
_atom_site_type_symbol
_atom_site_fract_x
_atom_site_fract_y
_atom_site_fract_z
_atom_site_U_iso_or_equiv
_atom_site_adp_type
_atom_site_occupancy
_atom_site_symmetry_multiplicity
_atom_site_calc_flag
_atom_site_refinement_flags
_atom_site_disorder_assembly
_atom_site_disorder_group
Cs1 Cs 0.66389(5) 0.82800(5) 0.55989(5) 0.02967(17) Uani 1 1 d . . .
Ca1 Ca 0.24601(14) 0.62804(12) 0.24129(15) 0.0123(3) Uani 1 1 d . . .
Ca2 Ca 0.0000 0.0000 0.0000 0.0166(4) Uani 1 2 d S . .
S1 S 0.39243(16) 0.93806(15) 0.14757(18) 0.0107(3) Uani 1 1 d . . .
S2 S -0.02522(16) 0.34085(15) 0.16829(17) 0.0102(3) Uani 1 1 d . . .
O1 O 0.5390(5) 1.0101(5) 0.2385(6) 0.0259(11) Uani 1 1 d . . .
O2 O 0.3795(5) 0.8283(5) 0.2465(5) 0.0235(11) Uani 1 1 d . . .
O3 O 0.2670(5) 1.0420(5) 0.1031(6) 0.0223(11) Uani 1 1 d . . .
O4 O 0.3848(6) 0.8735(5) 0.0089(6) 0.0274(11) Uani 1 1 d . . .
O5 O 0.1202(6) 0.4159(6) 0.2309(6) 0.0351(14) Uani 1 1 d . . .
O6 O -0.0740(6) 0.3377(6) 0.2892(6) 0.0331(13) Uani 1 1 d . . .
O7 O -0.0043(7) 0.1920(5) 0.1399(7) 0.0472(17) Uani 1 1 d . . .
O8 O -0.1423(6) 0.4069(5) 0.0277(5) 0.0263(12) Uani 1 1 d . . .

loop_
_atom_site_aniso_label
_atom_site_aniso_U_11
_atom_site_aniso_U_22
_atom_site_aniso_U_33
_atom_site_aniso_U_23
_atom_site_aniso_U_13
_atom_site_aniso_U_12
Cs1 0.0245(3) 0.0295(3) 0.0202(3) 0.00301(19) -0.00149(19) 0.00058(19)
Ca1 0.0092(6) 0.0104(6) 0.0132(7) 0.0022(5) 0.0018(5) -0.0012(4)
Ca2 0.0136(9) 0.0124(8) 0.0155(10) -0.0053(7) 0.0001(7) 0.0046(7)
S1 0.0098(7) 0.0116(7) 0.0100(7) -0.0005(6) 0.0042(6) -0.0023(5)
S2 0.0105(7) 0.0105(7) 0.0094(7) -0.0018(6) 0.0046(6) -0.0017(5)
O1 0.014(2) 0.037(3) 0.022(3) -0.003(2) 0.005(2) -0.015(2)
O2 0.023(2) 0.025(2) 0.016(3) 0.007(2) 0.005(2) -0.008(2)
O3 0.019(2) 0.022(2) 0.025(3) 0.005(2) 0.009(2) 0.0101(19)
O4 0.026(3) 0.043(3) 0.014(3) -0.011(2) 0.010(2) -0.001(2)
O5 0.020(3) 0.039(3) 0.031(3) 0.012(2) 0.000(2) -0.021(2)
O6 0.029(3) 0.057(4) 0.022(3) -0.003(3) 0.019(2) -0.010(3)
O7 0.056(4) 0.025(3) 0.036(3) -0.021(3) 0.001(3) 0.015(3)
O8 0.027(3) 0.027(3) 0.012(3) 0.004(2) -0.001(2) 0.004(2)

loop_
_atom_type_symbol
_atom_type_description
_atom_type_scat_dispersion_real
_atom_type_scat_dispersion_imag
_atom_type_scat_source
Cs Cs -0.3680 2.1192 'International Tables Vol C Tables 4.2.6.8 and 6.1.1.4'
Ca Ca 0.2262 0.3064 'International Tables Vol C Tables 4.2.6.8 and 6.1.1.4'
S S 0.1246 0.1234 'International Tables Vol C Tables 4.2.6.8 and 6.1.1.4'
O O 0.0106 0.0060 'International Tables Vol C Tables 4.2.6.8 and 6.1.1.4'

loop_
_geom_angle_atom_site_label_1
_geom_angle_atom_site_label_2
_geom_angle_atom_site_label_3
_geom_angle
_geom_angle_site_symmetry_1
_geom_angle_site_symmetry_3
Cs1 Ca1 Cs1 109.37(3) . 2_645
Cs1 Ca1 Cs1 99.94(3) . 3_666
Cs1 Ca1 Cs1 68.628(18) 2_645 3_666
Cs1 Ca1 Ca2 98.48(2) . 1_565
Cs1 Ca1 Ca2 107.89(3) . 2
Cs1 S1 Cs1 68.98(3) . 3_676
Cs1 S1 Cs1 129.40(4) . 2_655
Cs1 S1 Cs1 80.08(3) 3_676 2_655
Cs1 S1 Cs1 113.10(4) 4_575 2_655
Cs1 S1 Cs1 81.47(3) . 4_575
Cs1 S1 Cs1 148.63(4) 3_676 4_575
Cs1 S2 Cs1 149.71(4) 3_666 4_475
Cs1 O1 Cs1 75.84(10) . 3_676
Cs1 O3 Cs1 101.02(12) 3_676 2_655
Ca1 Ca2 Ca1 180.0 3_565 1_545
Ca1 S2 Cs1 94.92(4) 2_545 3_666
Ca1 S2 Cs1 90.80(4) 2_545 4_475
Ca1 S2 Ca2 77.03(4) 2_545 2
Ca1 O1 Cs1 104.75(16) 2_655 .
Ca1 O1 Cs1 117.58(17) 2_655 3_676
Ca1 O2 Cs1 105.82(16) . .
Ca1 O4 Cs1 100.29(16) 4_575 4_575
Ca1 O5 Cs1 114.19(18) . 3_666
Ca1 O8 Cs1 104.58(15) 3_565 4_475
Ca2 Ca1 Ca2 102.31(3) 1_565 2
Ca2 Ca1 Cs1 112.91(3) 1_565 2_645
Ca2 Ca1 Cs1 122.98(3) 2 2_645
Ca2 Ca1 Cs1 159.64(3) 1_565 3_666
Ca2 Ca1 Cs1 63.638(18) 2 3_666
Ca2 S1 Cs1 125.06(4) 1_565 .
Ca2 S1 Cs1 71.78(3) 1_565 3_676
Ca2 S1 Cs1 137.37(4) 1_565 4_575
Ca2 S1 Cs1 77.50(3) 1_565 2_655
Ca2 S2 Cs1 83.91(3) 2 3_666
Ca2 S2 Cs1 68.43(3) 2 4_475
Ca2 O3 Cs1 98.49(15) 1_565 3_676
Ca2 O3 Cs1 111.63(15) 1_565 2_655
Ca2 O6 Ca1 120.8(2) 2 2_545
Ca2 O7 Cs1 100.99(18) . 3_666
S1 Cs1 S1 111.02(3) . 3_676
S1 Ca2 Ca1 126.56(3) 1_545 3_565
S1 Ca2 Ca1 53.44(3) 3_565 3_565
S1 Ca2 Ca1 53.44(3) 1_545 1_545
S1 Ca2 Ca1 126.56(3) 3_565 1_545
S1 Ca2 S1 180.0 1_545 3_565
S1 O1 Cs1 99.1(2) . .
S1 O1 Cs1 83.2(2) . 3_676
S1 O1 Ca1 151.4(3) . 2_655
S1 O2 Cs1 110.0(2) . .
S1 O2 Ca1 142.8(3) . .
S1 O3 Cs1 101.8(2) . 3_676
S1 O3 Cs1 109.6(2) . 2_655
S1 O3 Ca2 129.0(3) . 1_565
S1 O4 Cs1 116.3(3) . 4_575
S1 O4 Ca1 143.2(3) . 4_575
S2 Cs1 S1 148.23(4) 3_666 .
S2 Cs1 S1 98.17(3) 3_666 3_676
S2 Cs1 O1 112.13(8) 3_666 3_676
S2 Ca1 Cs1 94.22(4) 2 .
S2 Ca1 Cs1 154.71(4) 2 2_645
S2 Ca1 Cs1 117.19(4) 2 3_666
S2 Ca1 Ca2 52.54(3) 2 1_565
S2 Ca1 Ca2 53.77(3) 2 2
S2 Ca2 Ca1 50.43(3) 4_565 3_565
S2 Ca2 Ca1 129.57(3) 2_545 3_565
S2 Ca2 Ca1 129.57(3) 4_565 1_545
S2 Ca2 Ca1 50.43(3) 2_545 1_545
S2 Ca2 S1 91.70(3) 4_565 1_545
S2 Ca2 S1 88.30(3) 2_545 1_545
S2 Ca2 S1 88.30(3) 4_565 3_565
S2 Ca2 S1 91.70(3) 2_545 3_565
S2 Ca2 S2 180.0 4_565 2_545
S2 O5 Cs1 98.9(2) . 3_666
S2 O5 Ca1 146.9(3) . .
S2 O6 Ca1 112.4(3) . 2_545
S2 O6 Ca2 126.8(3) . 2
S2 O7 Cs1 93.6(2) . 3_666
S2 O7 Ca2 156.6(4) . .
S2 O8 Cs1 118.5(3) . 4_475
S2 O8 Ca1 136.9(3) . 3_565
O1 Cs1 S1 22.41(8) . .
O1 Cs1 S1 99.52(8) 3_676 .
O1 Cs1 S1 107.31(9) . 3_676
O1 Cs1 S1 22.09(7) 3_676 3_676
O1 Cs1 S2 136.09(9) . 3_666
O1 Cs1 O1 104.16(10) . 3_676
O1 Cs1 O3 125.49(12) . 3_676
O1 Cs1 O3 91.61(12) . 2_645
O1 Ca1 Cs1 67.28(13) 2_645 .
O1 Ca1 Cs1 45.02(12) 2_645 2_645
O1 Ca1 Cs1 62.42(13) 2_645 3_666
O1 Ca1 Ca2 134.03(13) 2_645 1_565
O1 Ca1 Ca2 123.60(13) 2_645 2
O1 Ca1 S2 160.26(13) 2_645 2
O1 Ca1 O6 157.01(19) 2_645 2
O1 Ca1 O8 85.63(17) 2_645 3_565
O1 S1 Cs1 74.7(2) . 3_676
O1 S1 Cs1 81.1(2) . 4_575
O1 S1 Cs1 75.6(2) . 2_655
O1 S1 Cs1 58.5(2) . .
O1 S1 Ca2 139.9(2) . 1_565
O1 S1 O2 107.2(3) . .
O1 S1 O3 109.3(3) . .
O2 Cs1 S1 21.29(9) . .
O2 Cs1 S1 111.10(10) . 3_676
O2 Cs1 S2 149.10(10) . 3_666
O2 Cs1 O1 93.45(12) . 3_676
O2 Cs1 O1 43.69(11) . .
O2 Cs1 O3 132.17(12) . 3_676
O2 Cs1 O3 79.63(13) . 2_645
O2 Cs1 O4 61.35(12) . 4_576
O2 Cs1 O5 132.96(13) . 3_666
O2 Cs1 O7 168.89(15) . 3_666
O2 Cs1 O8 102.10(12) . 4_676
O2 Ca1 Cs1 43.13(12) . .
O2 Ca1 Cs1 139.45(13) . 3_666
O2 Ca1 Cs1 103.71(13) . 2_645
O2 Ca1 Ca2 60.87(12) . 1_565
O2 Ca1 Ca2 132.80(14) . 2
O2 Ca1 S2 87.09(14) . 2
O2 Ca1 O1 83.74(18) . 2_645
O2 Ca1 O4 87.34(17) . 4_576
O2 Ca1 O5 176.3(2) . .
O2 Ca1 O6 73.39(18) . 2
O2 Ca1 O8 94.56(17) . 3_565
O2 S1 Cs1 48.75(19) . .
O2 S1 Cs1 79.5(2) . 3_676
O2 S1 Cs1 89.1(2) . 4_575
O2 S1 Cs1 157.7(2) . 2_655
O2 S1 Ca2 87.7(2) . 1_565
O2 S1 O3 109.5(3) . .
O3 Cs1 S1 132.72(8) 3_676 .
O3 Cs1 S1 84.93(9) 2_645 .
O3 Cs1 S1 21.97(8) 3_676 3_676
O3 Cs1 S1 160.64(9) 2_645 3_676
O3 Cs1 S2 76.28(8) 3_676 3_666
O3 Cs1 S2 69.51(8) 2_645 3_666
O3 Cs1 O1 39.13(10) 3_676 3_676
O3 Cs1 O1 149.04(11) 2_645 3_676
O3 Cs1 O3 141.81(12) 3_676 2_645
O3 Ca2 Ca1 70.85(11) 3_565 3_565
O3 Ca2 Ca1 109.15(11) 1_545 3_565
O3 Ca2 Ca1 109.15(11) 3_565 1_545
O3 Ca2 Ca1 70.85(11) 1_545 1_545
O3 Ca2 S1 160.87(11) 3_565 1_545
O3 Ca2 S1 19.13(11) 1_545 1_545
O3 Ca2 S1 19.13(11) 3_565 3_565
O3 Ca2 S1 160.87(11) 1_545 3_565
O3 Ca2 S2 95.91(12) 3_565 4_565
O3 Ca2 S2 84.09(12) 1_545 4_565
O3 Ca2 S2 84.09(12) 3_565 2_545
O3 Ca2 S2 95.91(12) 1_545 2_545
O3 Ca2 O3 180.0 3_565 1_545
O3 Ca2 O6 94.85(17) 3_565 2_545
O3 Ca2 O6 85.15(17) 1_545 2_545
O3 Ca2 O6 85.15(17) 3_565 4_565
O3 Ca2 O6 94.85(17) 1_545 4_565
O3 S1 Cs1 124.7(2) . .
O3 S1 Cs1 56.2(2) . 3_676
O3 S1 Cs1 153.8(2) . 4_575
O3 S1 Cs1 50.57(19) . 2_655
O3 S1 Ca2 31.88(19) . 1_565
O4 Cs1 S1 82.54(9) 4_576 .
O4 Cs1 S1 91.84(10) 4_576 3_676
O4 Cs1 S2 109.55(9) 4_576 3_666
O4 Cs1 O1 104.81(11) 4_576 .
O4 Cs1 O1 71.28(12) 4_576 3_676
O4 Cs1 O3 97.40(12) 4_576 3_676
O4 Cs1 O3 79.05(12) 4_576 2_645
O4 Cs1 O7 123.78(15) 4_576 3_666
O4 Cs1 O8 161.43(12) 4_576 4_676
O4 Ca1 Cs1 47.43(12) 4_576 .
O4 Ca1 Cs1 123.24(14) 4_576 2_645
O4 Ca1 Cs1 67.84(13) 4_576 3_666
O4 Ca1 Ca2 120.62(14) 4_576 1_565
O4 Ca1 Ca2 62.76(12) 4_576 2
O4 Ca1 S2 79.43(14) 4_576 2
O4 Ca1 O1 82.71(18) 4_576 2_645
O4 Ca1 O5 93.56(19) 4_576 .
O4 Ca1 O6 98.25(18) 4_576 2
O4 Ca1 O8 167.92(18) 4_576 3_565
O4 S1 Cs1 125.4(2) . .
O4 S1 Cs1 165.6(2) . 3_676
O4 S1 Cs1 44.9(2) . 4_575
O4 S1 Cs1 88.4(2) . 2_655
O4 S1 Ca2 97.4(2) . 1_565
O4 S1 O1 110.9(3) . .
O4 S1 O2 110.2(3) . .
O4 S1 O3 109.6(3) . .
O5 Cs1 S1 144.62(11) 3_666 .
O5 Cs1 S1 102.90(11) 3_666 3_676
O5 Cs1 S2 23.11(8) 3_666 3_666
O5 Cs1 O1 147.11(14) 3_666 .
O5 Cs1 O1 108.72(14) 3_666 3_676
O5 Cs1 O3 82.00(13) 3_666 3_676
O5 Cs1 O3 59.90(14) 3_666 2_645
O5 Cs1 O4 86.69(12) 3_666 4_576
O5 Cs1 O7 43.66(13) 3_666 3_666
O5 Cs1 O8 111.72(12) 3_666 4_676
O5 Ca1 Cs1 72.76(16) . 2_645
O5 Ca1 Cs1 38.42(13) . 3_666
O5 Ca1 Cs1 136.36(13) . .
O5 Ca1 Ca2 121.42(13) . 1_565
O5 Ca1 Ca2 50.54(15) . 2
O5 Ca1 S2 96.65(16) . 2
O5 Ca1 O1 92.8(2) . 2_645
O5 Ca1 O6 110.04(19) . 2
O5 Ca1 O8 83.82(19) . 3_565
O5 S2 Cs1 58.0(2) . 3_666
O5 S2 Cs1 102.3(2) . 4_475
O5 S2 Ca1 144.3(2) . 2_545
O5 S2 Ca2 77.4(2) . 2
O5 S2 O6 107.9(3) . .
O5 S2 O7 110.0(4) . .
O6 Ca1 Cs1 96.38(13) 2 .
O6 Ca1 Cs1 138.44(13) 2 2_645
O6 Ca1 Cs1 139.18(13) 2 3_666
O6 Ca1 Ca2 28.68(12) 2 1_565
O6 Ca1 Ca2 75.79(12) 2 2
O6 Ca1 S2 23.87(12) 2 2
O6 Ca2 Ca1 149.44(12) 2_545 3_565
O6 Ca2 Ca1 30.56(12) 4_565 3_565
O6 Ca2 Ca1 30.56(12) 2_545 1_545
O6 Ca2 Ca1 149.44(12) 4_565 1_545
O6 Ca2 S1 73.24(12) 2_545 1_545
O6 Ca2 S1 106.76(12) 4_565 1_545
O6 Ca2 S1 106.76(12) 2_545 3_565
O6 Ca2 S1 73.24(12) 4_565 3_565
O6 Ca2 S2 160.12(12) 2_545 4_565
O6 Ca2 S2 19.88(12) 4_565 4_565
O6 Ca2 S2 19.88(12) 2_545 2_545
O6 Ca2 S2 160.12(12) 4_565 2_545
O6 Ca2 O6 180.0(2) 2_545 4_565
O6 S2 Cs1 89.3(2) . 3_666
O6 S2 Cs1 74.5(2) . 4_475
O6 S2 Ca1 43.8(2) . 2_545
O6 S2 Ca2 33.3(2) . 2
O7 Cs1 S1 152.30(13) 3_666 .
O7 Cs1 S1 79.34(10) 3_666 3_676
O7 Cs1 S2 23.43(9) 3_666 3_666
O7 Cs1 O1 97.58(13) 3_666 3_676
O7 Cs1 O1 130.98(15) 3_666 .
O7 Cs1 O3 58.68(13) 3_666 3_676
O7 Cs1 O3 91.48(12) 3_666 2_645
O7 Ca2 Ca1 118.79(15) 3 3_565
O7 Ca2 Ca1 61.21(15) . 3_565
O7 Ca2 Ca1 61.21(15) 3 1_545
O7 Ca2 Ca1 118.79(15) . 1_545
O7 Ca2 S1 77.43(16) 3 1_545
O7 Ca2 S1 102.57(16) . 1_545
O7 Ca2 S1 102.57(16) 3 3_565
O7 Ca2 S1 77.43(16) . 3_565
O7 Ca2 S2 77.85(17) 3 4_565
O7 Ca2 S2 102.15(17) . 4_565
O7 Ca2 S2 102.15(17) 3 2_545
O7 Ca2 S2 77.85(17) . 2_545
O7 Ca2 O3 87.0(2) 3 3_565
O7 Ca2 O3 93.0(2) . 3_565
O7 Ca2 O3 93.0(2) 3 1_545
O7 Ca2 O3 87.0(2) . 1_545
O7 Ca2 O6 86.1(2) 3 2_545
O7 Ca2 O6 93.9(2) . 2_545
O7 Ca2 O6 93.9(2) 3 4_565
O7 Ca2 O6 86.1(2) . 4_565
O7 Ca2 O7 180.0 3 .
O7 S2 Cs1 63.0(2) . 3_666
O7 S2 Cs1 145.6(2) . 4_475
O7 S2 Ca1 69.7(3) . 2_545
O7 S2 Ca2 129.5(3) . 2
O7 S2 O6 105.4(4) . .
O8 Cs1 S1 80.84(8) 4_676 .
O8 Cs1 S1 86.46(9) 4_676 3_676
O8 Cs1 S2 88.98(9) 4_676 3_666
O8 Cs1 O1 58.45(11) 4_676 .
O8 Cs1 O1 103.41(11) 4_676 3_676
O8 Cs1 O3 87.90(12) 4_676 3_676
O8 Cs1 O3 107.54(12) 4_676 2_645
O8 Cs1 O7 74.08(14) 4_676 3_666
O8 Ca1 Cs1 44.74(12) 3_565 2_645
O8 Ca1 Cs1 103.80(12) 3_565 3_666
O8 Ca1 Cs1 129.61(13) 3_565 .
O8 Ca1 Ca2 70.27(12) 3_565 1_565
O8 Ca1 Ca2 122.45(13) 3_565 2
O8 Ca1 S2 112.57(13) 3_565 2
O8 Ca1 O6 93.72(17) 3_565 2
O8 S2 Cs1 160.2(2) . 3_666
O8 S2 Cs1 43.6(2) . 4_475
O8 S2 Ca1 100.1(2) . 2_545
O8 S2 Ca2 112.0(2) . 2
O8 S2 O5 112.3(3) . .
O8 S2 O6 110.5(3) . .
O8 S2 O7 110.4(3) . .

loop_
_geom_bond_atom_site_label_1
_geom_bond_atom_site_label_2
_geom_bond_distance
_geom_bond_site_symmetry_2
Cs1 S1 3.7833(16) .
Cs1 S1 3.8564(16) 3_676
Cs1 S2 3.6568(15) 3_666
Cs1 O1 3.266(5) .
Cs1 O1 3.746(5) 3_676
Cs1 O2 3.026(5) .
Cs1 O3 3.275(5) 3_676
Cs1 O3 3.354(5) 2_645
Cs1 O4 3.188(5) 4_576
Cs1 O5 3.138(5) 3_666
Cs1 O7 3.263(6) 3_666
Cs1 O8 3.248(5) 4_676
Ca1 Cs1 4.4653(14) 2_645
Ca1 Cs1 4.6072(13) 3_666
Ca1 Ca2 4.2692(12) 1_565
Ca1 Ca2 4.4388(13) 2
Ca1 S2 3.3769(19) 2
Ca1 O1 2.325(4) 2_645
Ca1 O2 2.284(5) .
Ca1 O4 2.312(5) 4_576
Ca1 O5 2.324(5) .
Ca1 O6 2.526(5) 2
Ca1 O8 2.354(5) 3_565
Ca2 Ca1 4.2692(12) 3_565
Ca2 Ca1 4.2692(12) 1_545
Ca2 S1 3.4959(15) 1_545
Ca2 S1 3.4960(15) 3_565
Ca2 S2 3.4775(15) 4_565
Ca2 S2 3.4775(15) 2_545
Ca2 O3 2.376(5) 3_565
Ca2 O3 2.376(5) 1_545
Ca2 O6 2.384(5) 2_545
Ca2 O6 2.384(5) 4_565
Ca2 O7 2.276(5) 3
Ca2 O7 2.276(5) .
S1 Cs1 3.8564(16) 3_676
S1 Cs1 4.0503(16) 4_575
S1 Cs1 4.0911(15) 2_655
S1 Ca2 3.4959(15) 1_565
S1 O1 1.461(4) .
S1 O2 1.461(5) .
S1 O3 1.474(4) .
S1 O4 1.457(5) .
S2 Cs1 3.6568(15) 3_666
S2 Cs1 4.1423(15) 4_475
S2 Ca1 3.3768(19) 2_545
S2 Ca2 3.4775(15) 2
S2 O5 1.453(5) .
S2 O6 1.478(5) .
S2 O7 1.457(5) .
S2 O8 1.453(5) .
O1 Cs1 3.746(5) 3_676
O1 Ca1 2.325(4) 2_655
O3 Cs1 3.275(5) 3_676
O3 Cs1 3.354(5) 2_655
O3 Ca2 2.376(5) 1_565
O4 Cs1 3.188(5) 4_575
O4 Ca1 2.312(5) 4_575
O5 Cs1 3.138(5) 3_666
O6 Ca1 2.526(5) 2_545
O6 Ca2 2.384(5) 2
O7 Cs1 3.263(6) 3_666
O8 Cs1 3.248(5) 4_475
O8 Ca1 2.354(5) 3_565
